data_7158140
loop_
_publ_author_name
'Zhan, Shao-Cong'
'Fang, Ren-Jie'
'Sun, Jing'
'Yan, Chao-Guo'

_publ_section_title
;
 Diastereoselective synthesis of spiro[carbazole-3,5'-pyrimidines] and
 spiro[carbazole-3,1'-cyclohexanes] <i>via</i> four-component reaction.
;
_journal_issue 28
_journal_name_full 'Organic &amp; biomolecular chemistry'
_journal_page_first 6322
_journal_page_last 6327
_journal_paper_doi 10.1039/d1ob01113h
_journal_volume 19
_journal_year 2021
_chemical_formula_moiety 'C34 H33 N3 O5'
_chemical_formula_sum 'C34 H33 N3 O5'
_chemical_formula_weight 563.63
_space_group_crystal_system monoclinic
_space_group_IT_number 14
_space_group_name_Hall '-P 2ybc'
_space_group_name_H-M_alt 'P 1 21/c 1'
_atom_sites_solution_hydrogens geom
_audit_creation_method SHELXL-2014/7
_audit_update_record
;
2021-04-20 deposited with the CCDC.	2021-06-22 downloaded from the CCDC.
;
_cell_angle_alpha 90
_cell_angle_beta 95.226(2)
_cell_angle_gamma 90
_cell_formula_units_Z 8
_cell_length_a 17.6658(12)
_cell_length_b 12.4540(8)
_cell_length_c 26.766(2)
_cell_measurement_reflns_used 5433
_cell_measurement_temperature 296(2)
_cell_measurement_theta_max 20.52
_cell_measurement_theta_min 2.32
_cell_volume 5864.3(7)
_computing_cell_refinement 'Bruker SAINT'
_computing_data_collection 'Bruker APEX2'
_computing_data_reduction 'Bruker SAINT'
_computing_molecular_graphics 'Bruker SHELXTL'
_computing_publication_material 'Bruker SHELXTL'
_computing_structure_refinement 'SHELXL-2014/7 (Sheldrick, 2014)'
_computing_structure_solution 'SHELXS-97 (Sheldrick 2008)'
_diffrn_ambient_temperature 296(2)
_diffrn_measured_fraction_theta_full 0.999
_diffrn_measured_fraction_theta_max 0.999
_diffrn_measurement_device_type 'Bruker APEX-II CCD'
_diffrn_measurement_method '\f and \w scans'
_diffrn_radiation_type MoK\a
_diffrn_radiation_wavelength 0.71073
_diffrn_reflns_av_R_equivalents 0.1698
_diffrn_reflns_av_unetI/netI 0.1867
_diffrn_reflns_Laue_measured_fraction_full 0.999
_diffrn_reflns_Laue_measured_fraction_max 0.999
_diffrn_reflns_limit_h_max 21
_diffrn_reflns_limit_h_min -21
_diffrn_reflns_limit_k_max 15
_diffrn_reflns_limit_k_min -15
_diffrn_reflns_limit_l_max 33
_diffrn_reflns_limit_l_min -32
_diffrn_reflns_number 59155
_diffrn_reflns_point_group_measured_fraction_full 0.999
_diffrn_reflns_point_group_measured_fraction_max 0.999
_diffrn_reflns_theta_full 25.242
_diffrn_reflns_theta_max 25.999
_diffrn_reflns_theta_min 1.528
_exptl_absorpt_coefficient_mu 0.086
_exptl_absorpt_correction_T_max 0.7456
_exptl_absorpt_correction_T_min 0.6887
_exptl_absorpt_correction_type multi-scan
_exptl_absorpt_process_details sadabs
_exptl_crystal_colour colorless
_exptl_crystal_density_diffrn 1.277
_exptl_crystal_description block
_exptl_crystal_F_000 2384
_exptl_crystal_size_max 0.260
_exptl_crystal_size_mid 0.220
_exptl_crystal_size_min 0.180
_refine_diff_density_max 0.527
_refine_diff_density_min -0.702
_refine_diff_density_rms 0.071
_refine_ls_extinction_method none
_refine_ls_goodness_of_fit_ref 1.022
_refine_ls_hydrogen_treatment constr
_refine_ls_matrix_type full
_refine_ls_number_parameters 767
_refine_ls_number_reflns 11530
_refine_ls_number_restraints 396
_refine_ls_restrained_S_all 1.053
_refine_ls_R_factor_all 0.2613
_refine_ls_R_factor_gt 0.1063
_refine_ls_shift/su_max 0.001
_refine_ls_shift/su_mean 0.000
_refine_ls_structure_factor_coef Fsqd
_refine_ls_weighting_details 'w=1/[\s^2^(Fo^2^)+(0.0862P)^2^+18.8524P] where P=(Fo^2^+2Fc^2^)/3'
_refine_ls_weighting_scheme calc
_refine_ls_wR_factor_gt 0.2190
_refine_ls_wR_factor_ref 0.2918
_reflns_Friedel_coverage 0.000
_reflns_number_gt 4692
_reflns_number_total 11530
_reflns_threshold_expression 'I > 2\s(I)'
_cod_data_source_file d1ob01113h2.cif
_cod_data_source_block 2aa
_cod_depositor_comments 'Adding full bibliography for 7158139--7158148.cif.'
_cod_original_sg_symbol_H-M 'P 21/c'
_cod_database_code 7158140
_shelx_shelxl_version_number 2014/7
_shelx_space_group_comment
; 
The symmetry employed for this shelxl refinement is uniquely defined 
by the following loop, which should always be used as a source of 
symmetry information in preference to the above space-group names. 
They are only intended as comments. 
;
_shelx_estimated_absorpt_t_min 0.978
_shelx_estimated_absorpt_t_max 0.985

loop_
_space_group_symop_operation_xyz
'x, y, z'
'-x, y+1/2, -z+1/2'
'-x, -y, -z'
'x, -y-1/2, z-1/2'

loop_
_atom_site_label
_atom_site_type_symbol
_atom_site_fract_x
_atom_site_fract_y
_atom_site_fract_z
_atom_site_U_iso_or_equiv
_atom_site_adp_type
_atom_site_occupancy
_atom_site_site_symmetry_order
_atom_site_calc_flag
_atom_site_refinement_flags_posn
_atom_site_refinement_flags_adp
_atom_site_refinement_flags_occupancy
_atom_site_disorder_assembly
_atom_site_disorder_group
C1 C 0.4509(3) 0.3611(5) 0.1435(2) 0.0457(7) Uani 1 1 d . U . . .
C2 C 0.5296(3) 0.3573(5) 0.1448(2) 0.0479(7) Uani 1 1 d . U . . .
H2 H 0.5586 0.3224 0.1706 0.057 Uiso 1 1 calc R U . . .
C3 C 0.5629(4) 0.4063(5) 0.1069(2) 0.0496(7) Uani 1 1 d . U . . .
H3 H 0.6156 0.4056 0.1072 0.059 Uiso 1 1 calc R U . . .
C4 C 0.5201(3) 0.4569(5) 0.0682(2) 0.0496(7) Uani 1 1 d . U . . .
H4 H 0.5448 0.4914 0.0435 0.060 Uiso 1 1 calc R U . . .
C5 C 0.4413(3) 0.4578(5) 0.0652(2) 0.0476(7) Uani 1 1 d . U . . .
H5 H 0.4131 0.4899 0.0382 0.057 Uiso 1 1 calc R U . . .
C6 C 0.4053(3) 0.4092(5) 0.1036(2) 0.0446(6) Uani 1 1 d . U . . .
C7 C 0.3279(3) 0.3975(5) 0.1144(2) 0.0419(5) Uani 1 1 d . U . . .
C8 C 0.3287(3) 0.3473(5) 0.1593(2) 0.0405(6) Uani 1 1 d . U . . .
C9 C 0.2622(3) 0.3216(5) 0.1878(2) 0.0409(6) Uani 1 1 d . U . . .
H9 H 0.2514 0.2445 0.1852 0.049 Uiso 1 1 calc R U . . .
C10 C 0.2795(3) 0.3519(5) 0.2427(2) 0.0415(8) Uani 1 1 d . U . . .
C11 C 0.3374(5) 0.2903(7) 0.3216(3) 0.0825(19) Uani 1 1 d . U . . .
H11A H 0.2932 0.3040 0.3396 0.099 Uiso 1 1 calc R U . . .
H11B H 0.3716 0.3512 0.3260 0.099 Uiso 1 1 calc R U . . .
C12 C 0.3766(5) 0.1895(7) 0.3401(3) 0.0848(19) Uani 1 1 d . U . . .
H12A H 0.3424 0.1299 0.3346 0.127 Uiso 1 1 calc R U . . .
H12B H 0.3918 0.1962 0.3753 0.127 Uiso 1 1 calc R U . . .
H12C H 0.4206 0.1779 0.3223 0.127 Uiso 1 1 calc R U . . .
C13 C 0.2562(3) 0.4390(5) 0.0853(2) 0.0421(5) Uani 1 1 d . U . . .
H13 H 0.2534 0.5162 0.0918 0.050 Uiso 1 1 calc R U . . .
C14 C 0.2554(3) 0.4250(5) 0.0286(2) 0.0461(6) Uani 1 1 d . U . . .
C15 C 0.2793(3) 0.3284(5) 0.0092(2) 0.0490(7) Uani 1 1 d . U . . .
H15 H 0.3002 0.2762 0.0311 0.059 Uiso 1 1 calc R U . . .
C16 C 0.2726(3) 0.3079(5) -0.0417(2) 0.0517(7) Uani 1 1 d . U . . .
H16 H 0.2868 0.2417 -0.0539 0.062 Uiso 1 1 calc R U . . .
C17 C 0.2446(4) 0.3877(5) -0.0743(3) 0.0526(7) Uani 1 1 d . U . . .
H17 H 0.2386 0.3747 -0.1086 0.063 Uiso 1 1 calc R U . . .
C18 C 0.2256(3) 0.4855(5) -0.0560(2) 0.0512(7) Uani 1 1 d . U . . .
H18 H 0.2093 0.5394 -0.0785 0.061 Uiso 1 1 calc R U . . .
C19 C 0.2299(4) 0.5068(5) -0.0049(2) 0.0486(7) Uani 1 1 d . U . . .
C20 C 0.2092(4) 0.6178(5) 0.0107(2) 0.0520(11) Uani 1 1 d . U . . .
H20A H 0.2455 0.6422 0.0371 0.078 Uiso 1 1 calc R U . . .
H20B H 0.1594 0.6168 0.0224 0.078 Uiso 1 1 calc R U . . .
H20C H 0.2093 0.6654 -0.0175 0.078 Uiso 1 1 calc R U . . .
C21 C 0.1748(3) 0.2729(5) 0.0857(2) 0.0390(7) Uani 1 1 d . U . . .
C22 C 0.1078(4) 0.1434(5) 0.0287(3) 0.070(2) Uani 1 1 d . . . . .
H22A H 0.1000 0.0906 0.0538 0.104 Uiso 1 1 calc R U . . .
H22B H 0.1543 0.1282 0.0141 0.104 Uiso 1 1 calc R U . . .
H22C H 0.0661 0.1413 0.0031 0.104 Uiso 1 1 calc R U . . .
C23 C 0.0503(3) 0.3174(5) 0.0430(3) 0.0455(17) Uani 1 1 d . . . . .
C24 C -0.0170(4) 0.4816(6) 0.0643(3) 0.073(2) Uani 1 1 d . . . . .
H24A H -0.0340 0.4867 0.0973 0.110 Uiso 1 1 calc R U . . .
H24B H -0.0557 0.4480 0.0421 0.110 Uiso 1 1 calc R U . . .
H24C H -0.0069 0.5522 0.0522 0.110 Uiso 1 1 calc R U . . .
C25 C 0.1173(3) 0.4598(5) 0.0920(2) 0.0395(7) Uani 1 1 d . U . . .
C26 C 0.1846(3) 0.3858(5) 0.1060(2) 0.0401(5) Uani 1 1 d . U . . .
C27 C 0.1925(3) 0.3850(5) 0.1651(2) 0.0415(5) Uani 1 1 d . U . . .
H27 H 0.2007 0.4597 0.1757 0.050 Uiso 1 1 calc R U . . .
C28 C 0.1170(3) 0.3505(5) 0.1844(2) 0.0453(6) Uani 1 1 d . U . . .
C29 C 0.0910(3) 0.2464(5) 0.1762(2) 0.0469(7) Uani 1 1 d . U . . .
H29 H 0.1223 0.1966 0.1625 0.056 Uiso 1 1 calc R U . . .
C30 C 0.0202(3) 0.2146(5) 0.1879(2) 0.0494(7) Uani 1 1 d . U . . .
H30 H 0.0038 0.1445 0.1817 0.059 Uiso 1 1 calc R U . . .
C31 C -0.0262(4) 0.2875(5) 0.2088(2) 0.0509(7) Uani 1 1 d . U . . .
H31 H -0.0748 0.2675 0.2160 0.061 Uiso 1 1 calc R U . . .
C32 C -0.0006(3) 0.3892(5) 0.2190(2) 0.0504(7) Uani 1 1 d . U . . .
H32 H -0.0319 0.4369 0.2342 0.061 Uiso 1 1 calc R U . . .
C33 C 0.0702(3) 0.4242(5) 0.2075(2) 0.0485(7) Uani 1 1 d . U . . .
C34 C 0.0931(4) 0.5374(5) 0.2209(3) 0.0542(11) Uani 1 1 d . U . . .
H34A H 0.0981 0.5776 0.1907 0.081 Uiso 1 1 calc R U . . .
H34B H 0.1408 0.5370 0.2411 0.081 Uiso 1 1 calc R U . . .
H34C H 0.0550 0.5700 0.2393 0.081 Uiso 1 1 calc R U . . .
C35 C 0.1560(3) 0.8864(5) -0.0116(2) 0.0459(7) Uani 1 1 d . U . . .
C36 C 0.1266(4) 0.8853(5) -0.0615(2) 0.0483(7) Uani 1 1 d . U . . .
H36 H 0.0785 0.8583 -0.0711 0.058 Uiso 1 1 calc R U . . .
C37 C 0.1715(3) 0.9256(5) -0.0956(3) 0.0498(7) Uani 1 1 d . U . . .
H37 H 0.1529 0.9261 -0.1292 0.060 Uiso 1 1 calc R U . . .
C38 C 0.2436(3) 0.9658(5) -0.0826(2) 0.0494(7) Uani 1 1 d . U . . .
H38 H 0.2720 0.9931 -0.1072 0.059 Uiso 1 1 calc R U . . .
C39 C 0.2733(4) 0.9655(5) -0.0331(2) 0.0472(7) Uani 1 1 d . U . . .
H39 H 0.3220 0.9917 -0.0243 0.057 Uiso 1 1 calc R U . . .
C40 C 0.2292(3) 0.9251(5) 0.0037(2) 0.0444(6) Uani 1 1 d . U . . .
C41 C 0.2407(3) 0.9119(5) 0.0572(2) 0.0413(5) Uani 1 1 d . U . . .
C42 C 0.1763(3) 0.8685(5) 0.0721(2) 0.0399(6) Uani 1 1 d . U . . .
C43 C 0.1608(3) 0.8429(5) 0.1250(2) 0.0397(6) Uani 1 1 d . U . . .
H43 H 0.1638 0.7650 0.1301 0.048 Uiso 1 1 calc R U . . .
C44 C 0.0820(3) 0.8817(5) 0.1347(2) 0.0403(8) Uani 1 1 d . U . . .
C45 C -0.0478(5) 0.8365(11) 0.1306(6) 0.169(4) Uani 1 1 d . U . . .
H45A H -0.0483 0.8994 0.1519 0.203 Uiso 1 1 calc R U . . .
H45B H -0.0732 0.8549 0.0981 0.203 Uiso 1 1 calc R U . . .
C46 C -0.0860(5) 0.7556(10) 0.1510(5) 0.172(4) Uani 1 1 d . U . . .
H46A H -0.1041 0.7060 0.1251 0.258 Uiso 1 1 calc R U . . .
H46B H -0.1284 0.7845 0.1666 0.258 Uiso 1 1 calc R U . . .
H46C H -0.0526 0.7189 0.1756 0.258 Uiso 1 1 calc R U . . .
C47 C 0.3085(3) 0.9445(5) 0.0921(2) 0.0414(5) Uani 1 1 d . U . . .
H47 H 0.3054 1.0225 0.0963 0.050 Uiso 1 1 calc R U . . .
C48 C 0.3852(3) 0.9212(5) 0.0727(2) 0.0457(6) Uani 1 1 d . U . . .
C49 C 0.3973(3) 0.8230(5) 0.0504(2) 0.0483(7) Uani 1 1 d . U . . .
H49 H 0.3571 0.7748 0.0454 0.058 Uiso 1 1 calc R U . . .
C50 C 0.4677(3) 0.7945(5) 0.0354(2) 0.0510(7) Uani 1 1 d . U . . .
H50 H 0.4747 0.7284 0.0203 0.061 Uiso 1 1 calc R U . . .
C51 C 0.5261(4) 0.8654(5) 0.0433(2) 0.0521(7) Uani 1 1 d . U . . .
H51 H 0.5742 0.8462 0.0349 0.063 Uiso 1 1 calc R U . . .
C52 C 0.5153(4) 0.9632(5) 0.0630(2) 0.0514(7) Uani 1 1 d . U . . .
H52 H 0.5559 1.0109 0.0670 0.062 Uiso 1 1 calc R U . . .
C53 C 0.4453(3) 0.9949(5) 0.0776(2) 0.0490(7) Uani 1 1 d . U . . .
C54 C 0.4373(4) 1.1093(5) 0.0953(3) 0.0542(11) Uani 1 1 d . U . . .
H54A H 0.4785 1.1517 0.0850 0.081 Uiso 1 1 calc R U . . .
H54B H 0.4385 1.1103 0.1313 0.081 Uiso 1 1 calc R U . . .
H54C H 0.3899 1.1384 0.0810 0.081 Uiso 1 1 calc R U . . .
C55 C 0.3279(3) 0.7763(5) 0.1450(2) 0.0377(7) Uani 1 1 d . U . . .
C56 C 0.4096(4) 0.6313(5) 0.1771(3) 0.075(3) Uani 1 1 d . . . . .
H56A H 0.3634 0.5906 0.1758 0.112 Uiso 1 1 calc R U . . .
H56B H 0.4404 0.6149 0.2075 0.112 Uiso 1 1 calc R U . . .
H56C H 0.4369 0.6131 0.1488 0.112 Uiso 1 1 calc R U . . .
C57 C 0.4367(3) 0.8143(5) 0.2061(2) 0.0433(16) Uani 1 1 d . . . . .
C58 C 0.4679(4) 0.9945(5) 0.2364(3) 0.069(2) Uani 1 1 d . . . . .
H58A H 0.4589 0.9875 0.2711 0.103 Uiso 1 1 calc R U . . .
H58B H 0.4579 1.0671 0.2256 0.103 Uiso 1 1 calc R U . . .
H58C H 0.5199 0.9769 0.2323 0.103 Uiso 1 1 calc R U . . .
C59 C 0.3518(3) 0.9637(5) 0.1819(2) 0.0381(7) Uani 1 1 d . U . . .
C60 C 0.3028(3) 0.8928(4) 0.1456(2) 0.0388(5) Uani 1 1 d . U . . .
C61 C 0.2201(3) 0.8988(5) 0.1624(2) 0.0400(5) Uani 1 1 d . U . . .
H61 H 0.2064 0.9751 0.1622 0.048 Uiso 1 1 calc R U . . .
C62 C 0.2199(3) 0.8609(5) 0.2167(2) 0.0433(6) Uani 1 1 d . U . . .
C63 C 0.2326(3) 0.7524(5) 0.2284(2) 0.0455(7) Uani 1 1 d . U . . .
H63 H 0.2337 0.7031 0.2024 0.055 Uiso 1 1 calc R U . . .
C64 C 0.2436(3) 0.7160(5) 0.2775(2) 0.0481(7) Uani 1 1 d . U . . .
H64 H 0.2525 0.6436 0.2842 0.058 Uiso 1 1 calc R U . . .
C65 C 0.2412(3) 0.7885(5) 0.3160(3) 0.0493(7) Uani 1 1 d . U . . .
H65 H 0.2506 0.7662 0.3492 0.059 Uiso 1 1 calc R U . . .
C66 C 0.2250(3) 0.8933(5) 0.3053(2) 0.0485(7) Uani 1 1 d . U . . .
H66 H 0.2220 0.9409 0.3318 0.058 Uiso 1 1 calc R U . . .
C67 C 0.2125(3) 0.9327(5) 0.2566(2) 0.0461(7) Uani 1 1 d . U . . .
C68 C 0.1921(4) 1.0481(5) 0.2488(2) 0.0499(11) Uani 1 1 d . U . . .
H68A H 0.1832 1.0800 0.2804 0.075 Uiso 1 1 calc R U . . .
H68B H 0.1469 1.0537 0.2262 0.075 Uiso 1 1 calc R U . . .
H68C H 0.2330 1.0850 0.2349 0.075 Uiso 1 1 calc R U . . .
N1 N 0.4030(2) 0.3240(4) 0.17741(18) 0.0395(12) Uani 1 1 d . . . . .
H1 H 0.4168 0.2918 0.2052 0.047 Uiso 1 1 calc R U . . .
N2 N 0.1124(3) 0.2515(4) 0.05192(18) 0.0404(13) Uani 1 1 d . . . . .
N3 N 0.0535(2) 0.4164(4) 0.06641(19) 0.0418(13) Uani 1 1 d . . . . .
N4 N 0.1239(2) 0.8536(4) 0.03109(18) 0.0394(13) Uani 1 1 d . . . . .
H4A H 0.0788 0.8282 0.0320 0.047 Uiso 1 1 calc R U . . .
N5 N 0.3917(3) 0.7466(4) 0.17570(18) 0.0399(13) Uani 1 1 d . . . . .
N6 N 0.4173(3) 0.9212(4) 0.20589(18) 0.0401(13) Uani 1 1 d . . . . .
O1 O 0.2660(4) 0.4357(4) 0.2608(2) 0.097(2) Uani 1 1 d . . . . .
O2 O 0.3148(3) 0.2720(4) 0.26802(16) 0.0565(12) Uani 1 1 d . . . . .
O3 O 0.2202(2) 0.2023(3) 0.09676(15) 0.0444(11) Uani 1 1 d . . . . .
O4 O -0.0051(3) 0.2905(4) 0.0164(2) 0.0763(17) Uani 1 1 d . . . . .
O5 O 0.1179(2) 0.5524(3) 0.10540(17) 0.0526(12) Uani 1 1 d . . . . .
O6 O 0.0672(3) 0.9696(4) 0.1470(2) 0.0841(17) Uani 1 1 d . . . . .
O7 O 0.0309(2) 0.8064(4) 0.1247(2) 0.0860(18) Uani 1 1 d . . . . .
O8 O 0.2925(2) 0.7096(3) 0.11976(15) 0.0402(10) Uani 1 1 d . . . . .
O9 O 0.4912(3) 0.7801(4) 0.23189(19) 0.0719(16) Uani 1 1 d . . . . .
O10 O 0.3362(2) 1.0573(3) 0.18793(15) 0.0462(11) Uani 1 1 d . . . . .

loop_
_atom_site_aniso_label
_atom_site_aniso_U_11
_atom_site_aniso_U_22
_atom_site_aniso_U_33
_atom_site_aniso_U_23
_atom_site_aniso_U_13
_atom_site_aniso_U_12
C1 0.0387(12) 0.0542(14) 0.0443(14) -0.0021(12) 0.0034(12) 0.0015(12)
C2 0.0400(13) 0.0573(14) 0.0463(15) -0.0019(13) 0.0034(12) 0.0013(13)
C3 0.0415(14) 0.0597(15) 0.0475(15) -0.0014(13) 0.0044(12) 0.0007(13)
C4 0.0423(13) 0.0597(14) 0.0470(15) -0.0007(13) 0.0051(12) 0.0003(13)
C5 0.0410(12) 0.0567(14) 0.0451(14) -0.0009(12) 0.0044(12) 0.0008(12)
C6 0.0390(11) 0.0520(12) 0.0429(12) -0.0017(11) 0.0036(10) 0.0014(11)
C7 0.0384(10) 0.0464(11) 0.0406(11) -0.0020(9) 0.0024(9) 0.0021(9)
C8 0.0374(11) 0.0438(12) 0.0401(12) -0.0021(11) 0.0024(10) 0.0019(11)
C9 0.0382(11) 0.0430(11) 0.0412(12) -0.0022(10) 0.0026(10) 0.0017(10)
C10 0.0391(14) 0.0435(14) 0.0417(15) -0.0023(14) 0.0020(13) 0.0018(13)
C11 0.087(4) 0.119(5) 0.039(4) 0.011(4) -0.009(3) 0.018(4)
C12 0.088(4) 0.122(5) 0.041(4) 0.012(4) -0.009(3) 0.018(4)
C13 0.0404(10) 0.0453(10) 0.0401(10) -0.0017(9) 0.0017(9) 0.0036(9)
C14 0.0468(11) 0.0499(11) 0.0409(12) -0.0017(10) 0.0004(10) 0.0064(10)
C15 0.0510(13) 0.0531(13) 0.0421(13) -0.0025(12) 0.0003(12) 0.0088(12)
C16 0.0547(14) 0.0561(14) 0.0436(14) -0.0032(13) 0.0006(13) 0.0101(13)
C17 0.0561(14) 0.0572(14) 0.0437(15) -0.0026(13) 0.0001(13) 0.0101(13)
C18 0.0543(14) 0.0554(14) 0.0430(14) -0.0014(13) -0.0004(13) 0.0090(13)
C19 0.0506(13) 0.0525(13) 0.0418(13) -0.0011(12) -0.0006(12) 0.0072(12)
C20 0.057(2) 0.053(2) 0.045(2) 0.001(2) -0.0037(19) 0.006(2)
C21 0.0372(13) 0.0402(14) 0.0394(14) -0.0021(13) 0.0024(13) 0.0024(13)
C22 0.077(5) 0.041(4) 0.084(6) -0.026(4) -0.030(4) -0.005(4)
C23 0.034(4) 0.043(4) 0.057(5) 0.005(3) -0.011(3) -0.003(3)
C24 0.046(4) 0.078(5) 0.092(6) -0.009(5) -0.011(4) 0.025(4)
C25 0.0372(14) 0.0410(14) 0.0401(14) -0.0016(13) 0.0019(13) 0.0028(13)
C26 0.0380(10) 0.0418(10) 0.0403(11) -0.0018(10) 0.0023(9) 0.0026(9)
C27 0.0389(10) 0.0428(10) 0.0429(11) -0.0016(10) 0.0038(9) 0.0017(9)
C28 0.0417(11) 0.0455(11) 0.0490(12) -0.0005(11) 0.0064(10) 0.0011(10)
C29 0.0427(13) 0.0468(13) 0.0517(14) 0.0007(12) 0.0070(12) 0.0002(12)
C30 0.0446(14) 0.0490(14) 0.0551(15) 0.0013(13) 0.0078(13) -0.0006(12)
C31 0.0456(14) 0.0509(14) 0.0570(15) 0.0013(13) 0.0087(13) -0.0003(13)
C32 0.0457(13) 0.0503(14) 0.0561(15) 0.0002(13) 0.0090(13) 0.0010(12)
C33 0.0446(12) 0.0484(13) 0.0533(14) -0.0008(12) 0.0084(12) 0.0011(11)
C34 0.052(2) 0.053(2) 0.059(2) -0.005(2) 0.011(2) 0.0017(19)
C35 0.0456(13) 0.0471(13) 0.0438(14) -0.0008(13) -0.0023(12) 0.0024(12)
C36 0.0483(14) 0.0500(14) 0.0452(15) -0.0009(13) -0.0032(13) 0.0024(13)
C37 0.0505(14) 0.0518(14) 0.0458(15) -0.0004(14) -0.0028(13) 0.0029(13)
C38 0.0500(14) 0.0513(14) 0.0458(15) 0.0002(13) -0.0015(13) 0.0026(13)
C39 0.0471(13) 0.0487(13) 0.0449(14) -0.0001(13) -0.0014(12) 0.0023(12)
C40 0.0436(11) 0.0453(12) 0.0433(12) -0.0005(11) -0.0012(10) 0.0021(10)
C41 0.0396(10) 0.0415(10) 0.0422(11) -0.0007(10) 0.0002(9) 0.0013(9)
C42 0.0378(11) 0.0396(11) 0.0416(12) -0.0008(11) 0.0001(10) 0.0008(10)
C43 0.0376(11) 0.0394(11) 0.0416(11) -0.0003(10) 0.0004(10) 0.0002(10)
C44 0.0376(14) 0.0403(14) 0.0423(15) 0.0000(14) 0.0004(13) 0.0005(13)
C45 0.041(5) 0.174(9) 0.299(12) 0.040(9) 0.049(6) -0.003(5)
C46 0.046(5) 0.177(9) 0.300(12) 0.039(9) 0.050(6) -0.002(5)
C47 0.0391(10) 0.0417(10) 0.0430(10) -0.0004(9) 0.0020(9) 0.0004(9)
C48 0.0425(11) 0.0469(11) 0.0478(12) 0.0008(10) 0.0049(10) 0.0006(10)
C49 0.0448(13) 0.0498(13) 0.0507(14) 0.0010(12) 0.0066(12) 0.0019(12)
C50 0.0472(14) 0.0529(14) 0.0535(15) 0.0011(13) 0.0073(13) 0.0029(13)
C51 0.0473(14) 0.0549(14) 0.0547(15) 0.0016(13) 0.0074(13) 0.0023(13)
C52 0.0467(13) 0.0542(14) 0.0537(15) 0.0014(13) 0.0067(13) 0.0002(13)
C53 0.0452(12) 0.0509(13) 0.0513(14) 0.0011(12) 0.0060(12) -0.0007(12)
C54 0.052(2) 0.054(2) 0.057(2) -0.001(2) 0.007(2) -0.008(2)
C55 0.0353(13) 0.0374(13) 0.0398(14) -0.0018(13) 0.0007(13) -0.0006(13)
C56 0.075(5) 0.037(4) 0.103(7) -0.014(4) -0.044(5) 0.021(4)
C57 0.039(4) 0.046(4) 0.042(4) -0.011(3) -0.012(3) 0.004(3)
C58 0.067(5) 0.056(4) 0.077(6) -0.017(4) -0.030(4) -0.015(4)
C59 0.0365(14) 0.0375(14) 0.0397(14) -0.0017(13) 0.0010(13) -0.0019(13)
C60 0.0370(10) 0.0385(10) 0.0406(11) -0.0012(9) 0.0010(9) -0.0008(9)
C61 0.0388(10) 0.0394(10) 0.0412(11) 0.0001(9) 0.0007(9) -0.0009(9)
C62 0.0439(11) 0.0427(11) 0.0430(12) 0.0015(10) 0.0013(10) -0.0020(10)
C63 0.0469(13) 0.0446(13) 0.0445(13) 0.0027(12) 0.0013(12) -0.0026(12)
C64 0.0501(14) 0.0471(13) 0.0464(14) 0.0039(12) 0.0008(13) -0.0030(13)
C65 0.0519(14) 0.0489(14) 0.0465(15) 0.0037(13) 0.0005(13) -0.0032(13)
C66 0.0512(14) 0.0479(13) 0.0457(14) 0.0024(12) 0.0014(13) -0.0029(13)
C67 0.0481(13) 0.0455(12) 0.0443(13) 0.0018(11) 0.0018(12) -0.0026(12)
C68 0.054(2) 0.049(2) 0.047(2) -0.0003(19) 0.0047(19) -0.0015(19)
N1 0.035(3) 0.046(3) 0.036(3) 0.007(2) -0.004(2) 0.007(2)
N2 0.042(3) 0.031(3) 0.045(3) -0.005(2) -0.012(2) -0.003(2)
N3 0.028(3) 0.039(3) 0.056(4) -0.004(3) -0.008(2) 0.008(2)
N4 0.030(3) 0.043(3) 0.043(3) -0.006(2) -0.011(2) -0.002(2)
N5 0.037(3) 0.034(3) 0.046(3) -0.007(2) -0.013(2) 0.006(2)
N6 0.039(3) 0.039(3) 0.040(3) -0.010(2) -0.011(2) -0.005(2)
O1 0.149(5) 0.072(4) 0.062(4) -0.027(3) -0.026(4) 0.042(4)
O2 0.072(3) 0.062(3) 0.034(3) 0.005(2) -0.008(2) 0.006(2)
O3 0.047(2) 0.031(2) 0.053(3) -0.004(2) -0.007(2) 0.011(2)
O4 0.055(3) 0.063(3) 0.102(4) -0.008(3) -0.043(3) -0.003(3)
O5 0.053(3) 0.033(2) 0.070(3) -0.007(2) -0.002(2) 0.011(2)
O6 0.048(3) 0.073(4) 0.130(5) -0.031(3) 0.007(3) 0.015(3)
O7 0.030(3) 0.066(3) 0.162(6) 0.005(3) 0.007(3) -0.008(2)
O8 0.036(2) 0.030(2) 0.052(3) -0.011(2) -0.014(2) -0.0035(18)
O9 0.062(3) 0.065(3) 0.080(4) -0.021(3) -0.045(3) 0.018(3)
O10 0.051(3) 0.029(2) 0.057(3) -0.011(2) -0.004(2) -0.0054(19)

loop_
_atom_type_symbol
_atom_type_description
_atom_type_scat_dispersion_real
_atom_type_scat_dispersion_imag
_atom_type_scat_source
C C 0.0033 0.0016 'International Tables Vol C Tables 4.2.6.8 and 6.1.1.4'
H H 0.0000 0.0000 'International Tables Vol C Tables 4.2.6.8 and 6.1.1.4'
N N 0.0061 0.0033 'International Tables Vol C Tables 4.2.6.8 and 6.1.1.4'
O O 0.0106 0.0060 'International Tables Vol C Tables 4.2.6.8 and 6.1.1.4'

loop_
_geom_angle_atom_site_label_1
_geom_angle_atom_site_label_2
_geom_angle_atom_site_label_3
_geom_angle
_geom_angle_site_symmetry_1
_geom_angle_site_symmetry_3
_geom_angle_publ_flag
N1 C1 C2 130.4(6) . . ?
N1 C1 C6 107.3(5) . . ?
C2 C1 C6 122.3(6) . . ?
C3 C2 C1 117.8(6) . . ?
C3 C2 H2 121.1 . . ?
C1 C2 H2 121.1 . . ?
C2 C3 C4 121.4(6) . . ?
C2 C3 H3 119.3 . . ?
C4 C3 H3 119.3 . . ?
C3 C4 C5 121.7(6) . . ?
C3 C4 H4 119.2 . . ?
C5 C4 H4 119.2 . . ?
C4 C5 C6 118.4(6) . . ?
C4 C5 H5 120.8 . . ?
C6 C5 H5 120.8 . . ?
C5 C6 C1 118.3(5) . . ?
C5 C6 C7 134.4(6) . . ?
C1 C6 C7 107.2(5) . . ?
C8 C7 C6 107.0(5) . . ?
C8 C7 C13 123.7(5) . . ?
C6 C7 C13 129.2(6) . . ?
C7 C8 N1 109.9(5) . . ?
C7 C8 C9 127.3(5) . . ?
N1 C8 C9 122.8(5) . . ?
C8 C9 C10 109.9(5) . . ?
C8 C9 C27 109.2(5) . . ?
C10 C9 C27 109.6(5) . . ?
C8 C9 H9 109.3 . . ?
C10 C9 H9 109.3 . . ?
C27 C9 H9 109.3 . . ?
O1 C10 O2 123.7(6) . . ?
O1 C10 C9 125.7(6) . . ?
O2 C10 C9 110.6(5) . . ?
O2 C11 C12 105.7(6) . . ?
O2 C11 H11A 110.6 . . ?
C12 C11 H11A 110.6 . . ?
O2 C11 H11B 110.6 . . ?
C12 C11 H11B 110.6 . . ?
H11A C11 H11B 108.7 . . ?
C11 C12 H12A 109.5 . . ?
C11 C12 H12B 109.5 . . ?
H12A C12 H12B 109.5 . . ?
C11 C12 H12C 109.5 . . ?
H12A C12 H12C 109.5 . . ?
H12B C12 H12C 109.5 . . ?
C7 C13 C14 113.8(5) . . ?
C7 C13 C26 109.7(5) . . ?
C14 C13 C26 111.6(5) . . ?
C7 C13 H13 107.2 . . ?
C14 C13 H13 107.2 . . ?
C26 C13 H13 107.2 . . ?
C15 C14 C19 118.7(6) . . ?
C15 C14 C13 119.6(6) . . ?
C19 C14 C13 121.7(6) . . ?
C16 C15 C14 121.7(6) . . ?
C16 C15 H15 119.1 . . ?
C14 C15 H15 119.1 . . ?
C15 C16 C17 118.8(6) . . ?
C15 C16 H16 120.6 . . ?
C17 C16 H16 120.6 . . ?
C18 C17 C16 120.1(6) . . ?
C18 C17 H17 120.0 . . ?
C16 C17 H17 120.0 . . ?
C17 C18 C19 122.0(6) . . ?
C17 C18 H18 119.0 . . ?
C19 C18 H18 119.0 . . ?
C18 C19 C14 118.4(6) . . ?
C18 C19 C20 117.2(6) . . ?
C14 C19 C20 124.3(6) . . ?
C19 C20 H20A 109.5 . . ?
C19 C20 H20B 109.5 . . ?
H20A C20 H20B 109.5 . . ?
C19 C20 H20C 109.5 . . ?
H20A C20 H20C 109.5 . . ?
H20B C20 H20C 109.5 . . ?
O3 C21 N2 119.4(5) . . ?
O3 C21 C26 122.5(5) . . ?
N2 C21 C26 118.1(5) . . ?
N2 C22 H22A 109.5 . . ?
N2 C22 H22B 109.5 . . ?
H22A C22 H22B 109.5 . . ?
N2 C22 H22C 109.5 . . ?
H22A C22 H22C 109.5 . . ?
H22B C22 H22C 109.5 . . ?
O4 C23 N2 122.0(6) . . ?
O4 C23 N3 120.9(6) . . ?
N2 C23 N3 117.1(5) . . ?
N3 C24 H24A 109.5 . . ?
N3 C24 H24B 109.5 . . ?
H24A C24 H24B 109.5 . . ?
N3 C24 H24C 109.5 . . ?
H24A C24 H24C 109.5 . . ?
H24B C24 H24C 109.5 . . ?
O5 C25 N3 120.6(5) . . ?
O5 C25 C26 121.2(5) . . ?
N3 C25 C26 118.1(5) . . ?
C21 C26 C25 114.4(5) . . ?
C21 C26 C13 109.5(5) . . ?
C25 C26 C13 107.1(5) . . ?
C21 C26 C27 110.5(5) . . ?
C25 C26 C27 104.2(5) . . ?
C13 C26 C27 110.9(5) . . ?
C28 C27 C9 114.4(5) . . ?
C28 C27 C26 109.8(5) . . ?
C9 C27 C26 113.1(5) . . ?
C28 C27 H27 106.3 . . ?
C9 C27 H27 106.3 . . ?
C26 C27 H27 106.3 . . ?
C29 C28 C33 118.5(6) . . ?
C29 C28 C27 119.6(5) . . ?
C33 C28 C27 121.7(5) . . ?
C30 C29 C28 121.9(6) . . ?
C30 C29 H29 119.0 . . ?
C28 C29 H29 119.0 . . ?
C31 C30 C29 119.4(6) . . ?
C31 C30 H30 120.3 . . ?
C29 C30 H30 120.3 . . ?
C32 C31 C30 119.7(6) . . ?
C32 C31 H31 120.2 . . ?
C30 C31 H31 120.2 . . ?
C31 C32 C33 122.5(6) . . ?
C31 C32 H32 118.7 . . ?
C33 C32 H32 118.7 . . ?
C32 C33 C28 117.9(6) . . ?
C32 C33 C34 118.1(6) . . ?
C28 C33 C34 123.9(6) . . ?
C33 C34 H34A 109.5 . . ?
C33 C34 H34B 109.5 . . ?
H34A C34 H34B 109.5 . . ?
C33 C34 H34C 109.5 . . ?
H34A C34 H34C 109.5 . . ?
H34B C34 H34C 109.5 . . ?
N4 C35 C36 130.3(6) . . ?
N4 C35 C40 107.2(5) . . ?
C36 C35 C40 122.5(6) . . ?
C37 C36 C35 117.0(6) . . ?
C37 C36 H36 121.5 . . ?
C35 C36 H36 121.5 . . ?
C36 C37 C38 123.0(6) . . ?
C36 C37 H37 118.5 . . ?
C38 C37 H37 118.5 . . ?
C39 C38 C37 120.1(6) . . ?
C39 C38 H38 119.9 . . ?
C37 C38 H38 119.9 . . ?
C38 C39 C40 119.2(6) . . ?
C38 C39 H39 120.4 . . ?
C40 C39 H39 120.4 . . ?
C39 C40 C35 118.2(6) . . ?
C39 C40 C41 134.6(6) . . ?
C35 C40 C41 107.2(5) . . ?
C42 C41 C40 107.0(5) . . ?
C42 C41 C47 124.6(6) . . ?
C40 C41 C47 128.3(5) . . ?
C41 C42 N4 109.9(5) . . ?
C41 C42 C43 126.5(5) . . ?
N4 C42 C43 123.6(5) . . ?
C42 C43 C44 110.1(5) . . ?
C42 C43 C61 110.1(5) . . ?
C44 C43 C61 108.8(5) . . ?
C42 C43 H43 109.3 . . ?
C44 C43 H43 109.3 . . ?
C61 C43 H43 109.3 . . ?
O6 C44 O7 123.7(6) . . ?
O6 C44 C43 125.0(6) . . ?
O7 C44 C43 111.2(5) . . ?
C46 C45 O7 111.5(10) . . ?
C46 C45 H45A 109.3 . . ?
O7 C45 H45A 109.3 . . ?
C46 C45 H45B 109.3 . . ?
O7 C45 H45B 109.3 . . ?
H45A C45 H45B 108.0 . . ?
C45 C46 H46A 109.5 . . ?
C45 C46 H46B 109.5 . . ?
H46A C46 H46B 109.5 . . ?
C45 C46 H46C 109.5 . . ?
H46A C46 H46C 109.5 . . ?
H46B C46 H46C 109.5 . . ?
C41 C47 C48 114.8(5) . . ?
C41 C47 C60 109.8(5) . . ?
C48 C47 C60 111.3(5) . . ?
C41 C47 H47 106.8 . . ?
C48 C47 H47 106.8 . . ?
C60 C47 H47 106.8 . . ?
C49 C48 C53 118.3(6) . . ?
C49 C48 C47 119.5(5) . . ?
C53 C48 C47 122.2(6) . . ?
C50 C49 C48 121.9(6) . . ?
C50 C49 H49 119.1 . . ?
C48 C49 H49 119.1 . . ?
C51 C50 C49 118.4(6) . . ?
C51 C50 H50 120.8 . . ?
C49 C50 H50 120.8 . . ?
C52 C51 C50 121.0(6) . . ?
C52 C51 H51 119.5 . . ?
C50 C51 H51 119.5 . . ?
C51 C52 C53 121.9(6) . . ?
C51 C52 H52 119.1 . . ?
C53 C52 H52 119.1 . . ?
C52 C53 C48 118.3(6) . . ?
C52 C53 C54 117.8(6) . . ?
C48 C53 C54 123.8(6) . . ?
C53 C54 H54A 109.5 . . ?
C53 C54 H54B 109.5 . . ?
H54A C54 H54B 109.5 . . ?
C53 C54 H54C 109.5 . . ?
H54A C54 H54C 109.5 . . ?
H54B C54 H54C 109.5 . . ?
O8 C55 N5 120.0(5) . . ?
O8 C55 C60 121.7(5) . . ?
N5 C55 C60 118.2(5) . . ?
N5 C56 H56A 109.5 . . ?
N5 C56 H56B 109.5 . . ?
H56A C56 H56B 109.5 . . ?
N5 C56 H56C 109.5 . . ?
H56A C56 H56C 109.5 . . ?
H56B C56 H56C 109.5 . . ?
O9 C57 N5 120.6(6) . . ?
O9 C57 N6 121.9(5) . . ?
N5 C57 N6 117.5(5) . . ?
N6 C58 H58A 109.5 . . ?
N6 C58 H58B 109.5 . . ?
H58A C58 H58B 109.5 . . ?
N6 C58 H58C 109.5 . . ?
H58A C58 H58C 109.5 . . ?
H58B C58 H58C 109.5 . . ?
O10 C59 N6 120.0(5) . . ?
O10 C59 C60 121.3(5) . . ?
N6 C59 C60 118.6(5) . . ?
C55 C60 C59 114.3(5) . . ?
C55 C60 C61 109.3(5) . . ?
C59 C60 C61 106.2(5) . . ?
C55 C60 C47 109.7(5) . . ?
C59 C60 C47 105.2(5) . . ?
C61 C60 C47 112.2(4) . . ?
C62 C61 C43 114.6(5) . . ?
C62 C61 C60 109.9(5) . . ?
C43 C61 C60 112.8(5) . . ?
C62 C61 H61 106.3 . . ?
C43 C61 H61 106.3 . . ?
C60 C61 H61 106.3 . . ?
C63 C62 C67 117.8(6) . . ?
C63 C62 C61 119.8(6) . . ?
C67 C62 C61 122.2(5) . . ?
C64 C63 C62 122.3(6) . . ?
C64 C63 H63 118.9 . . ?
C62 C63 H63 118.9 . . ?
C65 C64 C63 119.0(6) . . ?
C65 C64 H64 120.5 . . ?
C63 C64 H64 120.5 . . ?
C66 C65 C64 119.4(6) . . ?
C66 C65 H65 120.3 . . ?
C64 C65 H65 120.3 . . ?
C65 C66 C67 123.2(6) . . ?
C65 C66 H66 118.4 . . ?
C67 C66 H66 118.4 . . ?
C66 C67 C62 118.0(6) . . ?
C66 C67 C68 119.0(6) . . ?
C62 C67 C68 123.0(6) . . ?
C67 C68 H68A 109.5 . . ?
C67 C68 H68B 109.5 . . ?
H68A C68 H68B 109.5 . . ?
C67 C68 H68C 109.5 . . ?
H68A C68 H68C 109.5 . . ?
H68B C68 H68C 109.5 . . ?
C1 N1 C8 108.6(5) . . ?
C1 N1 H1 125.7 . . ?
C8 N1 H1 125.7 . . ?
C23 N2 C21 125.0(5) . . ?
C23 N2 C22 117.3(5) . . ?
C21 N2 C22 117.3(5) . . ?
C25 N3 C23 125.0(5) . . ?
C25 N3 C24 116.8(5) . . ?
C23 N3 C24 118.1(5) . . ?
C35 N4 C42 108.7(5) . . ?
C35 N4 H4A 125.6 . . ?
C42 N4 H4A 125.6 . . ?
C57 N5 C55 125.7(5) . . ?
C57 N5 C56 118.2(5) . . ?
C55 N5 C56 116.0(5) . . ?
C57 N6 C59 125.0(5) . . ?
C57 N6 C58 117.4(5) . . ?
C59 N6 C58 117.5(5) . . ?
C10 O2 C11 117.1(5) . . ?
C44 O7 C45 115.9(7) . . ?

loop_
_geom_bond_atom_site_label_1
_geom_bond_atom_site_label_2
_geom_bond_distance
_geom_bond_site_symmetry_2
_geom_bond_publ_flag
C1 N1 1.376(7) . ?
C1 C2 1.388(8) . ?
C1 C6 1.411(8) . ?
C2 C3 1.361(8) . ?
C2 H2 0.9300 . ?
C3 C4 1.379(8) . ?
C3 H3 0.9300 . ?
C4 C5 1.387(8) . ?
C4 H4 0.9300 . ?
C5 C6 1.396(8) . ?
C5 H5 0.9300 . ?
C6 C7 1.430(8) . ?
C7 C8 1.355(8) . ?
C7 C13 1.516(8) . ?
C8 N1 1.387(7) . ?
C8 C9 1.492(8) . ?
C9 C10 1.522(8) . ?
C9 C27 1.539(8) . ?
C9 H9 0.9800 . ?
C10 O1 1.184(7) . ?
C10 O2 1.327(7) . ?
C11 O2 1.471(8) . ?
C11 C12 1.495(10) . ?
C11 H11A 0.9700 . ?
C11 H11B 0.9700 . ?
C12 H12A 0.9600 . ?
C12 H12B 0.9600 . ?
C12 H12C 0.9600 . ?
C13 C14 1.526(8) . ?
C13 C26 1.573(8) . ?
C13 H13 0.9800 . ?
C14 C15 1.390(8) . ?
C14 C19 1.404(8) . ?
C15 C16 1.382(8) . ?
C15 H15 0.9300 . ?
C16 C17 1.383(8) . ?
C16 H16 0.9300 . ?
C17 C18 1.365(8) . ?
C17 H17 0.9300 . ?
C18 C19 1.389(9) . ?
C18 H18 0.9300 . ?
C19 C20 1.499(8) . ?
C20 H20A 0.9600 . ?
C20 H20B 0.9600 . ?
C20 H20C 0.9600 . ?
C21 O3 1.209(6) . ?
C21 N2 1.387(7) . ?
C21 C26 1.511(8) . ?
C22 N2 1.483(7) . ?
C22 H22A 0.9600 . ?
C22 H22B 0.9600 . ?
C22 H22C 0.9600 . ?
C23 O4 1.206(7) . ?
C23 N2 1.373(7) . ?
C23 N3 1.381(7) . ?
C24 N3 1.483(7) . ?
C24 H24A 0.9600 . ?
C24 H24B 0.9600 . ?
C24 H24C 0.9600 . ?
C25 O5 1.208(7) . ?
C25 N3 1.375(7) . ?
C25 C26 1.523(8) . ?
C26 C27 1.577(8) . ?
C27 C28 1.533(8) . ?
C27 H27 0.9800 . ?
C28 C29 1.387(8) . ?
C28 C33 1.415(8) . ?
C29 C30 1.375(8) . ?
C29 H29 0.9300 . ?
C30 C31 1.375(8) . ?
C30 H30 0.9300 . ?
C31 C32 1.364(8) . ?
C31 H31 0.9300 . ?
C32 C33 1.385(8) . ?
C32 H32 0.9300 . ?
C33 C34 1.501(8) . ?
C34 H34A 0.9600 . ?
C34 H34B 0.9600 . ?
C34 H34C 0.9600 . ?
C35 N4 1.382(8) . ?
C35 C36 1.388(8) . ?
C35 C40 1.405(8) . ?
C36 C37 1.358(8) . ?
C36 H36 0.9300 . ?
C37 C38 1.383(8) . ?
C37 H37 0.9300 . ?
C38 C39 1.379(8) . ?
C38 H38 0.9300 . ?
C39 C40 1.405(8) . ?
C39 H39 0.9300 . ?
C40 C41 1.436(8) . ?
C41 C42 1.352(8) . ?
C41 C47 1.505(8) . ?
C42 N4 1.382(7) . ?
C42 C43 1.501(8) . ?
C43 C44 1.519(8) . ?
C43 C61 1.548(8) . ?
C43 H43 0.9800 . ?
C44 O6 1.179(7) . ?
C44 O7 1.311(7) . ?
C45 C46 1.355(14) . ?
C45 O7 1.462(10) . ?
C45 H45A 0.9700 . ?
C45 H45B 0.9700 . ?
C46 H46A 0.9600 . ?
C46 H46B 0.9600 . ?
C46 H46C 0.9600 . ?
C47 C48 1.523(8) . ?
C47 C60 1.583(8) . ?
C47 H47 0.9800 . ?
C48 C49 1.386(8) . ?
C48 C53 1.399(8) . ?
C49 C50 1.386(8) . ?
C49 H49 0.9300 . ?
C50 C51 1.360(8) . ?
C50 H50 0.9300 . ?
C51 C52 1.348(8) . ?
C51 H51 0.9300 . ?
C52 C53 1.388(8) . ?
C52 H52 0.9300 . ?
C53 C54 1.512(9) . ?
C54 H54A 0.9600 . ?
C54 H54B 0.9600 . ?
C54 H54C 0.9600 . ?
C55 O8 1.209(6) . ?
C55 N5 1.382(7) . ?
C55 C60 1.518(8) . ?
C56 N5 1.471(7) . ?
C56 H56A 0.9600 . ?
C56 H56B 0.9600 . ?
C56 H56C 0.9600 . ?
C57 O9 1.210(7) . ?
C57 N5 1.374(7) . ?
C57 N6 1.374(7) . ?
C58 N6 1.472(7) . ?
C58 H58A 0.9600 . ?
C58 H58B 0.9600 . ?
C58 H58C 0.9600 . ?
C59 O10 1.212(6) . ?
C59 N6 1.376(7) . ?
C59 C60 1.524(8) . ?
C60 C61 1.569(8) . ?
C61 C62 1.530(8) . ?
C61 H61 0.9800 . ?
C62 C63 1.400(8) . ?
C62 C67 1.407(8) . ?
C63 C64 1.386(8) . ?
C63 H63 0.9300 . ?
C64 C65 1.375(8) . ?
C64 H64 0.9300 . ?
C65 C66 1.361(8) . ?
C65 H65 0.9300 . ?
C66 C67 1.392(8) . ?
C66 H66 0.9300 . ?
C67 C68 1.492(8) . ?
C68 H68A 0.9600 . ?
C68 H68B 0.9600 . ?
C68 H68C 0.9600 . ?
N1 H1 0.8600 . ?
N4 H4A 0.8600 . ?

loop_
_geom_hbond_atom_site_label_D
_geom_hbond_atom_site_label_H
_geom_hbond_atom_site_label_A
_geom_hbond_distance_DH
_geom_hbond_distance_HA
_geom_hbond_distance_DA
_geom_hbond_angle_DHA
_geom_hbond_site_symmetry_A
N4 H4A O4 0.86 2.29 2.959(6) 134.6 3_565
N1 H1 O9 0.86 2.24 2.976(6) 144.1 2_645
N1 H1 O2 0.86 2.59 3.069(6) 116.6 .
